data_2100988
loop_
_publ_author_name
'Withers, R. L.'
'Thompson, J. G.'

_publ_section_title
;
 Modulation wave approach to the structural parameterization and
 Rietveld refinement of low carnegieite
;
_journal_issue 4
_journal_name_full 'Acta Crystallographica Section B'
_journal_page_first 614
_journal_page_last 626
_journal_paper_doi 10.1107/S010876819300134X
_journal_volume 49
_journal_year 1993
_chemical_formula_moiety 'Na1 Al1 Si1 O4'
_chemical_formula_sum 'Al Na O4 Si'
_chemical_formula_weight 142
_symmetry_cell_setting orthorhombic
_symmetry_space_group_name_Hall 'P -2a -2ab'
_symmetry_space_group_name_H-M 'P b 21 a'
_cell_angle_alpha 90.
_cell_angle_beta 90.
_cell_angle_gamma 90.
_cell_formula_units_Z 4
_cell_length_a 10.261
_cell_length_b 14.030
_cell_length_c 5.1566
_cell_volume 742.354
_diffrn_radiation_probe neutron
_diffrn_radiation_type neutron
_diffrn_radiation_wavelength 2.5717
_exptl_crystal_density_diffrn 1.27
_cod_data_source_file al0548.cif
_cod_data_source_block al0548a
_cod_original_cell_volume 742.35
_cod_original_formula_sum 'Al1 Na1 O4 Si1'
_cod_database_code 2100988

loop_
_atom_site_label
_atom_site_fract_x
_atom_site_fract_y
_atom_site_fract_z
Al(1) .966(3) .000 .067(7)
Al(2) .282(3) .254(3) .559(6)
Si(1) .216(3) .129(3) .064(5)
Si(2) .968(3) .875(2) .563(6)
Na(1) .475(3) .250(3) .051(5)
Na(2) .773(3) .507(3) .456(6)
O(1) .067(2) .097(2) .999(8)
O(2) .446(2) .280(2) .502(8)
O(3) .002(5) .905(2) .857(4)
O(4) .249(5) .1530(10) .363(3)
O(5) .806(2) .0360(10) .002(9)
O(6) .1830(10) .3520(10) .503(9)
O(7) .997(4) .968(2) .389(3)
O(8) .246(4) .2170(10) .877(3)

loop_
_geom_bond_atom_site_label_1
_geom_bond_atom_site_label_2
_geom_bond_distance
Al(1) Si(1) 3.14(4)
Al(1) Si(2) 3.10(4)
Al(1) O(1) 1.75(3)
Al(1) O(3) 1.76(4)
Al(1) O(5) 1.75(4)
Al(1) O(6) 3.40(4)
Al(1) O(7) 1.75(4)
Al(2) Si(1) 3.21(5)
Al(2) Si(2) 3.08(5)
Al(2) O(2) 1.75(4)
Al(2) O(4) 1.77(4)
Al(2) O(6) 1.73(4)
Al(2) O(8) 1.76(4)
Si(1) O(1) 1.63(4)
Si(1) O(4) 1.61(3)
Si(1) O(5) 1.63(4)
Si(1) O(8) 1.60(4)
Si(2) O(2) 1.63(4)
Si(2) O(3) 1.61(4)
Si(2) O(6) 1.62(3)
Si(2) O(7) 1.61(4)
Na(1) O(1) 2.36(5)
Na(1) O(2) 2.38(5)
Na(1) O(3) 2.41(5)
Na(1) O(4) 3.13(5)
Na(1) O(5) 3.48(4)
Na(1) O(6) 3.45(4)
Na(1) O(7) 3.53(5)
Na(1) O(8) 2.56(5)
Al(1) Si(1) 3.21(4)
Al(1) Si(2) 3.13(4)
Al(1) O(5) 3.54(4)
Al(1) O(7) 3.54(4)
Al(2) Si(1) 3.17(5)
Al(2) Si(2) 3.14(5)
O(1) O(4) 2.76(5)
O(1) O(5) 2.60(3)
O(1) O(8) 2.57(4)
O(4) O(5) 2.56(4)
O(4) O(8) 2.66(2)
O(5) O(8) 2.69(2)
O(1) O(3) 2.87(4)
O(1) O(5) 2.81(3)
O(1) O(7) 2.80(4)
O(3) O(5) 2.83(5)
O(3) O(7) 2.88(3)
O(5) O(7) 2.96(5)
Al(2) O(2) 3.48(4)
Al(2) O(3) 3.43(5)
Al(2) O(8) 3.57(4)
Na(1) O(2) 2.88(5)
Na(1) O(8) 2.84(5)
Na(2) O(1) 3.13(5)
Na(2) O(5) 2.51(5)
Na(2) O(7) 2.55(5)
Na(2) O(1) 3.49(5)
Na(2) O(3) 3.16(5)
Na(2) O(4) 2.26(4)
Na(2) O(5) 2.96(5)
Na(2) O(6) 2.37(4)
Na(2) O(7) 2.85(5)
Na(2) O(8) 3.41(4)
O(2) O(3) 2.59(4)
O(2) O(6) 2.63(2)
O(2) O(7) 2.76(4)
O(3) O(6) 2.76(5)
O(3) O(7) 2.57(3)
O(6) O(7) 2.52(4)
O(2) O(4) 2.79(5)
O(2) O(6) 2.88(2)
O(2) O(8) 2.96(4)
O(4) O(6) 2.96(3)
O(4) O(8) 2.80(2)
O(6) O(8) 2.78(4)
